data_4101406
loop_
_publ_author_name
'Kuznetsov, Vladimir F'
'Abdur-Rashid, Kamaluddin'
'Lough, Alan J'
'Gusev, Dmitry G'

_publ_section_title
;
 Carbene vs olefin products of C-H activation on ruthenium via
 competing alpha- and beta-H elimination.
;
_journal_issue 44
_journal_name_full 'Journal of the American Chemical Society'
_journal_page_first 14388
_journal_page_last 14396
_journal_paper_doi 10.1021/ja065249g
_journal_volume 128
_journal_year 2006
_chemical_formula_sum 'C24 H49 Cl P2 Ru'
_chemical_formula_weight 536.09
_space_group_IT_number 14
_symmetry_cell_setting monoclinic
_symmetry_space_group_name_Hall '-P 2ybc'
_symmetry_space_group_name_H-M 'P 1 21/c 1'
_atom_sites_solution_hydrogens geom
_atom_sites_solution_primary direct
_atom_sites_solution_secondary difmap
_audit_creation_method SHELXL-97
_cell_angle_alpha 90.00
_cell_angle_beta 97.3310(9)
_cell_angle_gamma 90.00
_cell_formula_units_Z 4
_cell_length_a 11.4890(2)
_cell_length_b 15.3180(4)
_cell_length_c 15.5260(4)
_cell_measurement_reflns_used 16652
_cell_measurement_temperature 150(1)
_cell_measurement_theta_max 27.48
_cell_measurement_theta_min 2.55
_cell_volume 2710.06(11)
_computing_cell_refinement 'Denzo-SMN (Otwinowski & Minor, 1997)'
_computing_data_collection 'Collect (Nonius BV, 1997-2001)'
_computing_data_reduction 'Denzo-SMN (Otwinowski & Minor, 1997)'
_computing_molecular_graphics 'SHELXTL V6.12 (Sheldrick 2001)'
_computing_publication_material 'SHELXTL V6.12 (Sheldrick 2001)'
_computing_structure_refinement 'SHELXTL V6.12 (Sheldrick 2001)'
_computing_structure_solution 'SHELXTL V6.12 (Sheldrick 2001)'
_diffrn_ambient_temperature 150(1)
_diffrn_detector_area_resol_mean 9
_diffrn_measured_fraction_theta_full 0.992
_diffrn_measured_fraction_theta_max 0.992
_diffrn_measurement_device_type 'Nonius KappaCCD'
_diffrn_measurement_method '\f scans and \w scans with \k offsets'
_diffrn_radiation_monochromator graphite
_diffrn_radiation_source 'fine-focus sealed tube'
_diffrn_radiation_type MoK\a
_diffrn_radiation_wavelength 0.71073
_diffrn_reflns_av_R_equivalents 0.0445
_diffrn_reflns_av_sigmaI/netI 0.0466
_diffrn_reflns_limit_h_max 14
_diffrn_reflns_limit_h_min -14
_diffrn_reflns_limit_k_max 19
_diffrn_reflns_limit_k_min -19
_diffrn_reflns_limit_l_max 20
_diffrn_reflns_limit_l_min -17
_diffrn_reflns_number 21588
_diffrn_reflns_theta_full 27.55
_diffrn_reflns_theta_max 27.55
_diffrn_reflns_theta_min 2.70
_diffrn_standards_decay_% 0
_diffrn_standards_number 0
_exptl_absorpt_coefficient_mu 0.804
_exptl_absorpt_correction_T_max 0.821
_exptl_absorpt_correction_T_min 0.690
_exptl_absorpt_correction_type multi-scan
_exptl_absorpt_process_details
;
multi-scan from symmetry-related measurements 
 Sortav (Blessing 1995)
;
_exptl_crystal_colour 'dark red'
_exptl_crystal_density_diffrn 1.314
_exptl_crystal_density_method 'not measured'
_exptl_crystal_description block
_exptl_crystal_F_000 1136
_exptl_crystal_size_max 0.30
_exptl_crystal_size_mid 0.22
_exptl_crystal_size_min 0.20
_refine_diff_density_max 0.722
_refine_diff_density_min -0.841
_refine_diff_density_rms 0.079
_refine_ls_extinction_coef 0.0019(3)
_refine_ls_extinction_expression Fc^*^=kFc[1+0.001xFc^2^\l^3^/sin(2\q)]^-1/4^
_refine_ls_extinction_method SHELXL
_refine_ls_goodness_of_fit_ref 1.041
_refine_ls_hydrogen_treatment mixed
_refine_ls_matrix_type full
_refine_ls_number_parameters 270
_refine_ls_number_reflns 6200
_refine_ls_number_restraints 0
_refine_ls_restrained_S_all 1.041
_refine_ls_R_factor_all 0.0413
_refine_ls_R_factor_gt 0.0330
_refine_ls_shift/su_max 0.001
_refine_ls_shift/su_mean 0.000
_refine_ls_structure_factor_coef Fsqd
_refine_ls_weighting_details 'calc w=1/[\s^2^(Fo^2^)+(0.0281P)^2^+2.1716P] where P=(Fo^2^+2Fc^2^)/3'
_refine_ls_weighting_scheme calc
_refine_ls_wR_factor_gt 0.0783
_refine_ls_wR_factor_ref 0.0830
_reflns_number_gt 5322
_reflns_number_total 6200
_reflns_threshold_expression >2sigma(I)
_cod_data_source_file ja065249gsi20060830_124734.cif
_cod_data_source_block k0211
_cod_depositor_comments
;
 Removing duplicate rows from the ATOM_TYPE loop.

 Antanas Vaitkus,
 2018-08-10

The following automatic conversions were performed:
'_symmetry_cell_setting' value 'Monoclinic' changed to 'monoclinic'
according to '/home/saulius/struct/CIF-dictionaries/cif_core.dic'
dictionary named 'cif_core.dic' version 2.4.1 from 2010-06-29.

Automatic conversion script
Id: cif_fix_enum 1527 2010-12-29 10:47:43Z saulius 
;
_cod_original_sg_symbol_H-M P2(1)/c
_cod_database_code 4101406

loop_
_symmetry_equiv_pos_as_xyz
'x, y, z'
'-x, y+1/2, -z+1/2'
'-x, -y, -z'
'x, -y-1/2, z-1/2'

loop_
_atom_site_label
_atom_site_type_symbol
_atom_site_fract_x
_atom_site_fract_y
_atom_site_fract_z
_atom_site_U_iso_or_equiv
_atom_site_adp_type
_atom_site_occupancy
_atom_site_symmetry_multiplicity
_atom_site_calc_flag
_atom_site_refinement_flags
Ru1 Ru 0.619991(14) 0.193214(11) 0.794981(11) 0.01879(7) Uani 1 1 d .
H1RU H 0.598(3) 0.108(3) 0.846(3) 0.088(13) Uiso 1 1 d .
Cl1 Cl 0.56050(6) 0.32650(5) 0.86435(5) 0.04045(18) Uani 1 1 d .
P1 P 0.81088(5) 0.19306(4) 0.86555(4) 0.01899(13) Uani 1 1 d .
P2 P 0.43659(4) 0.16599(4) 0.71621(4) 0.01838(12) Uani 1 1 d .
C1 C 0.88495(19) 0.11924(16) 0.79733(15) 0.0253(5) Uani 1 1 d .
H1A H 0.9311 0.1539 0.7598 0.030 Uiso 1 1 calc R
H1B H 0.9400 0.0813 0.8347 0.030 Uiso 1 1 calc R
C2 C 0.79676(19) 0.06275(16) 0.74089(16) 0.0260(5) Uani 1 1 d .
H2A H 0.7886 0.0081 0.7748 0.031 Uiso 1 1 calc R
C3 C 0.67316(18) 0.10316(15) 0.72519(15) 0.0231(5) Uani 1 1 d .
C4 C 0.59234(19) 0.04716(16) 0.66089(15) 0.0253(5) Uani 1 1 d .
H4A H 0.5765 -0.0073 0.6929 0.030 Uiso 1 1 calc R
C5 C 0.47329(18) 0.08914(16) 0.63366(15) 0.0236(5) Uani 1 1 d .
H5A H 0.4123 0.0432 0.6248 0.028 Uiso 1 1 calc R
H5B H 0.4746 0.1203 0.5779 0.028 Uiso 1 1 calc R
C6 C 0.8459(2) 0.03461(18) 0.65891(16) 0.0303(5) Uani 1 1 d .
H6A H 0.8634 0.0874 0.6261 0.036 Uiso 1 1 calc R
H6B H 0.9208 0.0034 0.6756 0.036 Uiso 1 1 calc R
C7 C 0.7650(2) -0.02362(18) 0.60010(17) 0.0324(6) Uani 1 1 d .
H7A H 0.7985 -0.0336 0.5453 0.039 Uiso 1 1 calc R
H7B H 0.7577 -0.0809 0.6285 0.039 Uiso 1 1 calc R
C8 C 0.6455(2) 0.01771(17) 0.58047(16) 0.0286(5) Uani 1 1 d .
H8A H 0.5916 -0.0247 0.5480 0.034 Uiso 1 1 calc R
H8B H 0.6516 0.0689 0.5424 0.034 Uiso 1 1 calc R
C9 C 0.8309(2) 0.14223(18) 0.97683(16) 0.0323(5) Uani 1 1 d .
C10 C 0.7481(3) 0.1876(2) 1.03249(18) 0.0473(8) Uani 1 1 d .
H10A H 0.7498 0.1568 1.0880 0.071 Uiso 1 1 calc R
H10B H 0.6680 0.1869 1.0019 0.071 Uiso 1 1 calc R
H10C H 0.7734 0.2482 1.0432 0.071 Uiso 1 1 calc R
C11 C 0.7969(3) 0.0452(2) 0.9656(2) 0.0531(8) Uani 1 1 d .
H11A H 0.8018 0.0173 1.0228 0.080 Uiso 1 1 calc R
H11B H 0.8509 0.0160 0.9309 0.080 Uiso 1 1 calc R
H11C H 0.7165 0.0405 0.9361 0.080 Uiso 1 1 calc R
C12 C 0.9569(3) 0.1448(2) 1.02393(19) 0.0489(8) Uani 1 1 d .
H12A H 0.9613 0.1105 1.0775 0.073 Uiso 1 1 calc R
H12B H 0.9791 0.2054 1.0381 0.073 Uiso 1 1 calc R
H12C H 1.0107 0.1201 0.9862 0.073 Uiso 1 1 calc R
C13 C 0.9013(2) 0.29606(16) 0.86465(16) 0.0254(5) Uani 1 1 d .
C14 C 0.8733(2) 0.3607(2) 0.9336(2) 0.0419(7) Uani 1 1 d .
H14A H 0.9115 0.4166 0.9249 0.063 Uiso 1 1 calc R
H14B H 0.9021 0.3378 0.9913 0.063 Uiso 1 1 calc R
H14C H 0.7882 0.3692 0.9289 0.063 Uiso 1 1 calc R
C15 C 1.0341(2) 0.2803(2) 0.8726(2) 0.0413(7) Uani 1 1 d .
H15A H 1.0743 0.3357 0.8651 0.062 Uiso 1 1 calc R
H15B H 1.0514 0.2390 0.8277 0.062 Uiso 1 1 calc R
H15C H 1.0616 0.2562 0.9300 0.062 Uiso 1 1 calc R
C16 C 0.8620(3) 0.33731(19) 0.77533(19) 0.0408(6) Uani 1 1 d .
H16A H 0.9079 0.3903 0.7688 0.061 Uiso 1 1 calc R
H16B H 0.7785 0.3522 0.7707 0.061 Uiso 1 1 calc R
H16C H 0.8747 0.2957 0.7295 0.061 Uiso 1 1 calc R
C17 C 0.33015(19) 0.10615(16) 0.77792(16) 0.0255(5) Uani 1 1 d .
C18 C 0.3842(2) 0.01637(18) 0.80306(19) 0.0374(6) Uani 1 1 d .
H18A H 0.3357 -0.0138 0.8413 0.056 Uiso 1 1 calc R
H18B H 0.4636 0.0242 0.8334 0.056 Uiso 1 1 calc R
H18C H 0.3876 -0.0185 0.7505 0.056 Uiso 1 1 calc R
C19 C 0.2091(2) 0.09070(18) 0.72684(19) 0.0348(6) Uani 1 1 d .
H19A H 0.1622 0.0543 0.7612 0.052 Uiso 1 1 calc R
H19B H 0.2180 0.0611 0.6721 0.052 Uiso 1 1 calc R
H19C H 0.1696 0.1469 0.7145 0.052 Uiso 1 1 calc R
C20 C 0.3179(2) 0.15630(19) 0.86189(17) 0.0339(6) Uani 1 1 d .
H20A H 0.2652 0.1244 0.8956 0.051 Uiso 1 1 calc R
H20B H 0.2856 0.2144 0.8474 0.051 Uiso 1 1 calc R
H20C H 0.3952 0.1621 0.8963 0.051 Uiso 1 1 calc R
C21 C 0.36008(19) 0.25706(16) 0.64940(15) 0.0252(5) Uani 1 1 d .
C22 C 0.4593(2) 0.30913(18) 0.61565(19) 0.0375(6) Uani 1 1 d .
H22A H 0.4257 0.3575 0.5794 0.056 Uiso 1 1 calc R
H22B H 0.5034 0.2707 0.5811 0.056 Uiso 1 1 calc R
H22C H 0.5120 0.3323 0.6649 0.056 Uiso 1 1 calc R
C23 C 0.2953(2) 0.31745(17) 0.70533(18) 0.0349(6) Uani 1 1 d .
H23A H 0.2682 0.3694 0.6717 0.052 Uiso 1 1 calc R
H23B H 0.3484 0.3351 0.7569 0.052 Uiso 1 1 calc R
H23C H 0.2276 0.2867 0.7233 0.052 Uiso 1 1 calc R
C24 C 0.2758(2) 0.22656(19) 0.57021(17) 0.0347(6) Uani 1 1 d .
H24A H 0.2445 0.2775 0.5367 0.052 Uiso 1 1 calc R
H24B H 0.2110 0.1936 0.5899 0.052 Uiso 1 1 calc R
H24C H 0.3182 0.1891 0.5336 0.052 Uiso 1 1 calc R

loop_
_atom_site_aniso_label
_atom_site_aniso_U_11
_atom_site_aniso_U_22
_atom_site_aniso_U_33
_atom_site_aniso_U_23
_atom_site_aniso_U_13
_atom_site_aniso_U_12
Ru1 0.01504(10) 0.01980(11) 0.02098(11) -0.00599(7) 0.00015(6) 0.00049(6)
Cl1 0.0329(3) 0.0342(3) 0.0504(4) -0.0234(3) -0.0095(3) 0.0105(3)
P1 0.0150(3) 0.0223(3) 0.0191(3) -0.0023(2) -0.0004(2) -0.0006(2)
P2 0.0148(2) 0.0201(3) 0.0198(3) -0.0046(2) 0.00071(19) 0.0000(2)
C1 0.0188(10) 0.0271(12) 0.0296(12) -0.0058(10) 0.0017(8) 0.0013(9)
C2 0.0224(10) 0.0265(12) 0.0285(12) -0.0041(10) 0.0009(9) 0.0046(9)
C3 0.0187(10) 0.0253(12) 0.0247(11) -0.0024(9) 0.0004(8) 0.0022(9)
C4 0.0243(11) 0.0239(12) 0.0271(12) -0.0064(10) 0.0014(9) 0.0025(9)
C5 0.0194(10) 0.0273(12) 0.0236(11) -0.0072(9) 0.0007(8) 0.0007(9)
C6 0.0221(11) 0.0357(14) 0.0336(13) -0.0102(11) 0.0057(9) 0.0036(10)
C7 0.0304(12) 0.0357(14) 0.0309(13) -0.0112(11) 0.0028(10) 0.0102(11)
C8 0.0272(11) 0.0334(14) 0.0250(12) -0.0098(10) 0.0034(9) 0.0044(10)
C9 0.0350(13) 0.0363(14) 0.0250(12) 0.0070(11) 0.0022(10) -0.0006(11)
C10 0.0438(16) 0.077(2) 0.0230(13) 0.0070(14) 0.0101(12) 0.0083(15)
C11 0.064(2) 0.0455(19) 0.0502(19) 0.0170(15) 0.0097(15) -0.0032(16)
C12 0.0413(15) 0.071(2) 0.0320(15) 0.0122(15) -0.0045(12) 0.0142(15)
C13 0.0233(11) 0.0244(12) 0.0282(12) -0.0030(10) 0.0016(9) -0.0043(9)
C14 0.0395(15) 0.0362(16) 0.0500(17) -0.0175(13) 0.0058(12) -0.0086(12)
C15 0.0235(12) 0.0430(16) 0.0567(18) -0.0068(14) 0.0025(11) -0.0108(12)
C16 0.0486(16) 0.0307(15) 0.0425(16) 0.0082(12) 0.0043(13) -0.0044(12)
C17 0.0215(11) 0.0245(12) 0.0311(12) -0.0005(10) 0.0061(9) -0.0022(9)
C18 0.0401(14) 0.0294(14) 0.0440(16) 0.0062(12) 0.0107(12) 0.0010(11)
C19 0.0238(12) 0.0337(14) 0.0474(16) -0.0047(12) 0.0064(10) -0.0078(10)
C20 0.0346(13) 0.0380(15) 0.0318(13) -0.0034(11) 0.0143(10) -0.0012(11)
C21 0.0250(11) 0.0241(12) 0.0257(12) -0.0008(9) -0.0001(9) 0.0021(9)
C22 0.0417(15) 0.0321(15) 0.0385(15) 0.0042(12) 0.0043(12) -0.0058(11)
C23 0.0370(14) 0.0282(14) 0.0383(15) -0.0029(11) 0.0007(11) 0.0102(11)
C24 0.0318(13) 0.0395(15) 0.0298(13) -0.0013(11) -0.0074(10) 0.0041(11)

loop_
_atom_type_symbol
_atom_type_description
_atom_type_scat_dispersion_real
_atom_type_scat_dispersion_imag
_atom_type_scat_source
C C 0.0033 0.0016 'International Tables Vol C Tables 4.2.6.8 and 6.1.1.4'
H H 0.0000 0.0000 'International Tables Vol C Tables 4.2.6.8 and 6.1.1.4'
Cl Cl 0.1484 0.1585 'International Tables Vol C Tables 4.2.6.8 and 6.1.1.4'
P P 0.1023 0.0942 'International Tables Vol C Tables 4.2.6.8 and 6.1.1.4'
Ru Ru -1.2594 0.8363 'International Tables Vol C Tables 4.2.6.8 and 6.1.1.4'

loop_
_geom_angle_atom_site_label_1
_geom_angle_atom_site_label_2
_geom_angle_atom_site_label_3
_geom_angle
H1RU Ru1 C3 76.9(16)
H1RU Ru1 P1 87.9(15)
C3 Ru1 P1 85.15(7)
H1RU Ru1 P2 85.7(15)
C3 Ru1 P2 84.61(7)
P1 Ru1 P2 168.92(2)
H1RU Ru1 Cl1 113.3(16)
C3 Ru1 Cl1 169.77(8)
P1 Ru1 Cl1 95.35(2)
P2 Ru1 Cl1 95.48(2)
C1 P1 C9 105.31(12)
C1 P1 C13 102.40(11)
C9 P1 C13 110.45(12)
C1 P1 Ru1 102.02(7)
C9 P1 Ru1 115.50(8)
C13 P1 Ru1 118.84(8)
C5 P2 C17 105.42(11)
C5 P2 C21 102.91(11)
C17 P2 C21 110.61(10)
C5 P2 Ru1 102.05(7)
C17 P2 Ru1 114.91(8)
C21 P2 Ru1 118.80(8)
C2 C1 P1 111.08(15)
C6 C2 C1 110.63(19)
C6 C2 C3 114.5(2)
C1 C2 C3 113.29(19)
C4 C3 C2 110.33(19)
C4 C3 Ru1 124.32(15)
C2 C3 Ru1 123.92(16)
C5 C4 C8 109.68(19)
C5 C4 C3 113.08(19)
C8 C4 C3 115.16(19)
C4 C5 P2 110.91(15)
C7 C6 C2 114.1(2)
C8 C7 C6 110.4(2)
C7 C8 C4 114.1(2)
C10 C9 C12 109.6(2)
C10 C9 C11 109.6(2)
C12 C9 C11 106.7(2)
C10 C9 P1 108.56(18)
C12 C9 P1 115.04(19)
C11 C9 P1 107.21(19)
C14 C13 C15 110.1(2)
C14 C13 C16 107.6(2)
C15 C13 C16 108.1(2)
C14 C13 P1 111.83(17)
C15 C13 P1 114.21(18)
C16 C13 P1 104.56(17)
C19 C17 C20 110.0(2)
C19 C17 C18 107.7(2)
C20 C17 C18 108.0(2)
C19 C17 P2 114.69(17)
C20 C17 P2 108.91(16)
C18 C17 P2 107.27(16)
C23 C21 C22 108.4(2)
C23 C21 C24 109.6(2)
C22 C21 C24 107.7(2)
C23 C21 P2 111.23(17)
C22 C21 P2 104.91(16)
C24 C21 P2 114.61(18)

loop_
_geom_bond_atom_site_label_1
_geom_bond_atom_site_label_2
_geom_bond_distance
Ru1 H1RU 1.56(4)
Ru1 C3 1.902(2)
Ru1 P1 2.3232(5)
Ru1 P2 2.3350(5)
Ru1 Cl1 2.4461(6)
P1 C1 1.832(2)
P1 C9 1.882(3)
P1 C13 1.890(2)
P2 C5 1.829(2)
P2 C17 1.885(2)
P2 C21 1.887(2)
C1 C2 1.522(3)
C2 C6 1.519(3)
C2 C3 1.540(3)
C3 C4 1.536(3)
C4 C5 1.522(3)
C4 C8 1.526(3)
C6 C7 1.509(3)
C7 C8 1.508(3)
C9 C10 1.531(4)
C9 C12 1.537(4)
C9 C11 1.541(4)
C13 C14 1.522(4)
C13 C15 1.535(3)
C13 C16 1.538(4)
C17 C19 1.529(3)
C17 C20 1.535(3)
C17 C18 1.539(4)
C21 C23 1.526(3)
C21 C22 1.537(3)
C21 C24 1.537(3)
